data_7035707
loop_
_publ_author_name
'Cabrera, Alan R.'
'Rojas, Rene S.'
'Valderrama, Mauricio'
'Pl\"uss, Pascal'
'Berke, Heinz'
'Daniliuc, Constantin G.'
'Kehr, Gerald'
'Erker, Gerhard'

_publ_section_title
;
 Synthesis of new asymmetric substituted boron amidines - reactions with
 CO and transfer hydrogenations of phenylacetylene.
;
_journal_issue 45
_journal_name_full 'Dalton transactions (Cambridge, England : 2003)'
_journal_page_first 19606
_journal_page_last 19614
_journal_paper_doi 10.1039/c5dt01966d
_journal_volume 44
_journal_year 2015
_chemical_formula_sum 'C35.5 H26 B F15 N2'
_chemical_formula_weight 776.39
_chemical_name_systematic
; 
 ? 
;
_space_group_IT_number 2
_symmetry_cell_setting triclinic
_symmetry_space_group_name_Hall '-P 1'
_symmetry_space_group_name_H-M 'P -1'
_atom_sites_solution_hydrogens 'at N and B from difmap, others geom'
_atom_sites_solution_primary direct
_atom_sites_solution_secondary difmap
_audit_block_doi 10.5517/cc148phl
_audit_creation_method SHELXL-97
_audit_update_record
;
2015-02-24 deposited with the CCDC.
2015-07-08 downloaded from the CCDC.
;
_cell_angle_alpha 72.6580(10)
_cell_angle_beta 82.8280(10)
_cell_angle_gamma 66.7880(10)
_cell_formula_units_Z 2
_cell_length_a 9.9877(2)
_cell_length_b 11.1552(2)
_cell_length_c 18.1937(3)
_cell_measurement_reflns_used 4565
_cell_measurement_temperature 223(2)
_cell_measurement_theta_max 28.28
_cell_measurement_theta_min 4.08
_cell_volume 1778.22(6)
_computing_cell_refinement 'Collect (Nonius B.V., 1998)'
_computing_data_collection 'Collect (Nonius B.V., 1998)'
_computing_data_reduction 'Denzo-SMN (Otwinowski & Minor, 1997)'
_computing_molecular_graphics 'XP (BrukerAXS, 2000)'
_computing_publication_material 'SHELXL-97 (Sheldrick, 1997)'
_computing_structure_refinement 'SHELXL-97 (Sheldrick, 1997)'
_computing_structure_solution 'SHELXS-97 (Sheldrick, 1990)'
_diffrn_ambient_temperature 223(2)
_diffrn_measured_fraction_theta_full 0.978
_diffrn_measured_fraction_theta_max 0.978
_diffrn_measurement_device_type 'Nonius KappaCCD APEXII'
_diffrn_measurement_method '\w and \f scans'
_diffrn_radiation_monochromator 'Montel mirror'
_diffrn_radiation_source 'rotating anode Nonius FR591'
_diffrn_radiation_type MoK\a
_diffrn_radiation_wavelength 0.71073
_diffrn_reflns_av_R_equivalents 0.034
_diffrn_reflns_av_sigmaI/netI 0.0300
_diffrn_reflns_limit_h_max 11
_diffrn_reflns_limit_h_min -11
_diffrn_reflns_limit_k_max 13
_diffrn_reflns_limit_k_min -12
_diffrn_reflns_limit_l_max 21
_diffrn_reflns_limit_l_min -21
_diffrn_reflns_number 16889
_diffrn_reflns_theta_full 25.00
_diffrn_reflns_theta_max 25.00
_diffrn_reflns_theta_min 4.13
_exptl_absorpt_coefficient_mu 0.140
_exptl_absorpt_correction_T_max 0.9632
_exptl_absorpt_correction_T_min 0.9334
_exptl_absorpt_correction_type multi-scan
_exptl_absorpt_process_details 'Denzo (Otwinowski, Borek, Majewski & Minor, 2003)'
_exptl_crystal_colour colourless
_exptl_crystal_density_diffrn 1.450
_exptl_crystal_density_method 'not measured'
_exptl_crystal_description block
_exptl_crystal_F_000 786
_exptl_crystal_size_max 0.50
_exptl_crystal_size_mid 0.33
_exptl_crystal_size_min 0.27
_refine_diff_density_max 0.266
_refine_diff_density_min -0.256
_refine_diff_density_rms 0.035
_refine_ls_extinction_method none
_refine_ls_goodness_of_fit_ref 1.064
_refine_ls_hydrogen_treatment mixed
_refine_ls_matrix_type full
_refine_ls_number_parameters 516
_refine_ls_number_reflns 6108
_refine_ls_number_restraints 96
_refine_ls_restrained_S_all 1.101
_refine_ls_R_factor_all 0.0632
_refine_ls_R_factor_gt 0.0535
_refine_ls_shift/su_max 0.000
_refine_ls_shift/su_mean 0.000
_refine_ls_structure_factor_coef Fsqd
_refine_ls_weighting_details 'calc w=1/[\s^2^(Fo^2^)+(0.0407P)^2^+1.1574P] where P=(Fo^2^+2Fc^2^)/3'
_refine_ls_weighting_scheme calc
_refine_ls_wR_factor_gt 0.1227
_refine_ls_wR_factor_ref 0.1326
_reflns_number_gt 5226
_reflns_number_total 6108
_reflns_threshold_expression >2sigma(I)
_cod_data_source_file c5dt01966d2.cif
_cod_data_source_block erk6469
_cod_depositor_comments 'Adding full bibliography for 7035706--7035708.cif.'
_cod_original_sg_symbol_H-M P-1
_cod_original_formula_sum 'C35.50 H26 B F15 N2'
_cod_database_code 7035707

loop_
_symmetry_equiv_pos_as_xyz
'x, y, z'
'-x, -y, -z'

loop_
_atom_site_label
_atom_site_type_symbol
_atom_site_fract_x
_atom_site_fract_y
_atom_site_fract_z
_atom_site_U_iso_or_equiv
_atom_site_adp_type
_atom_site_occupancy
_atom_site_symmetry_multiplicity
_atom_site_calc_flag
_atom_site_refinement_flags
_atom_site_disorder_assembly
_atom_site_disorder_group
N1 N 1.2213(2) 0.34914(18) 0.30340(11) 0.0420(4) Uani 1 1 d . . .
H1B H 1.156(2) 0.374(2) 0.3335(13) 0.037(6) Uiso 1 1 d . . .
C1 C 1.2057(2) 0.4300(2) 0.23261(12) 0.0386(5) Uani 1 1 d . . .
N2 N 1.09688(18) 0.55033(16) 0.21778(9) 0.0382(4) Uani 1 1 d . . .
C2 C 1.3114(3) 0.3855(2) 0.17179(14) 0.0550(6) Uani 1 1 d . . .
H2A H 1.3818 0.2951 0.1934 0.082 Uiso 1 1 calc R . .
H2B H 1.3614 0.4477 0.1520 0.082 Uiso 1 1 calc R . .
H2C H 1.2598 0.3847 0.1303 0.082 Uiso 1 1 calc R . .
B1 B 0.9739(3) 0.5946(2) 0.28043(14) 0.0404(5) Uani 1 1 d . . .
H1A H 0.941(2) 0.505(2) 0.3063(13) 0.046(6) Uiso 1 1 d . . .
C11 C 1.3276(2) 0.2120(2) 0.32814(12) 0.0458(5) Uani 1 1 d . . .
C12 C 1.2817(3) 0.1058(2) 0.33717(14) 0.0531(6) Uani 1 1 d . . .
C13 C 1.3861(3) -0.0253(3) 0.36109(18) 0.0705(8) Uani 1 1 d . . .
H13 H 1.3598 -0.0999 0.3670 0.085 Uiso 1 1 calc R . .
C14 C 1.5262(3) -0.0473(3) 0.3761(2) 0.0806(9) Uani 1 1 d . . .
H14 H 1.5949 -0.1365 0.3916 0.097 Uiso 1 1 calc R . .
C15 C 1.5672(3) 0.0587(3) 0.36890(19) 0.0741(8) Uani 1 1 d . . .
H15 H 1.6634 0.0414 0.3804 0.089 Uiso 1 1 calc R . .
C16 C 1.4688(3) 0.1926(3) 0.34471(15) 0.0572(6) Uani 1 1 d . . .
C17 C 1.1259(3) 0.1284(3) 0.32222(17) 0.0638(7) Uani 1 1 d . . .
H17 H 1.0641 0.2208 0.3262 0.077 Uiso 1 1 calc R . .
C18 C 1.1091(5) 0.1258(7) 0.2416(3) 0.141(2) Uani 1 1 d . . .
H18A H 1.1673 0.0362 0.2355 0.212 Uiso 1 1 calc R . .
H18B H 1.1417 0.1921 0.2049 0.212 Uiso 1 1 calc R . .
H18C H 1.0075 0.1474 0.2325 0.212 Uiso 1 1 calc R . .
C19 C 1.0698(4) 0.0320(4) 0.3813(3) 0.1131(15) Uani 1 1 d U . .
H19A H 0.9651 0.0632 0.3762 0.170 Uiso 1 1 calc R . .
H19B H 1.0924 0.0281 0.4324 0.170 Uiso 1 1 calc R . .
H19C H 1.1157 -0.0577 0.3732 0.170 Uiso 1 1 calc R . .
C20 C 1.5150(3) 0.3079(3) 0.34104(19) 0.0702(8) Uani 1 1 d . . .
H20 H 1.4438 0.3916 0.3085 0.084 Uiso 1 1 calc R . .
C21 C 1.5079(5) 0.3273(4) 0.4211(2) 0.1054(12) Uani 1 1 d . . .
H21A H 1.4096 0.3451 0.4415 0.158 Uiso 1 1 calc R . .
H21B H 1.5347 0.4034 0.4179 0.158 Uiso 1 1 calc R . .
H21C H 1.5749 0.2459 0.4548 0.158 Uiso 1 1 calc R . .
C22 C 1.6652(4) 0.2902(4) 0.3046(3) 0.1131(14) Uani 1 1 d . . .
H22A H 1.7380 0.2102 0.3361 0.170 Uiso 1 1 calc R . .
H22B H 1.6865 0.3694 0.3010 0.170 Uiso 1 1 calc R . .
H22C H 1.6665 0.2797 0.2534 0.170 Uiso 1 1 calc R . .
C31 C 1.0755(2) 0.6309(2) 0.13930(12) 0.0419(5) Uani 1 1 d . . .
C32 C 0.9882(3) 0.6168(3) 0.09229(14) 0.0540(6) Uani 1 1 d . . .
F32 F 0.93038(19) 0.52188(18) 0.11991(9) 0.0759(5) Uani 1 1 d . . .
C33 C 0.9581(3) 0.6976(3) 0.01766(15) 0.0700(8) Uani 1 1 d . . .
F33 F 0.8726(2) 0.6800(3) -0.02610(10) 0.1069(7) Uani 1 1 d . . .
C34 C 1.0166(3) 0.7949(3) -0.01073(14) 0.0682(8) Uani 1 1 d . . .
F34 F 0.9884(2) 0.8738(2) -0.08290(9) 0.1059(7) Uani 1 1 d . . .
C35 C 1.1039(3) 0.8107(3) 0.03387(15) 0.0603(7) Uani 1 1 d . . .
F35 F 1.1631(2) 0.90445(17) 0.00544(10) 0.0834(5) Uani 1 1 d . . .
C36 C 1.1349(3) 0.7286(2) 0.10857(13) 0.0489(5) Uani 1 1 d . . .
F36 F 1.22410(17) 0.74467(16) 0.14954(9) 0.0659(4) Uani 1 1 d . . .
C41 C 0.8348(2) 0.7261(2) 0.23937(12) 0.0433(5) Uani 1 1 d . . .
C42 C 0.8320(3) 0.8567(2) 0.21794(13) 0.0478(5) Uani 1 1 d . . .
F42 F 0.95226(17) 0.87734(14) 0.22644(10) 0.0677(4) Uani 1 1 d . . .
C43 C 0.7124(3) 0.9706(2) 0.18682(15) 0.0621(7) Uani 1 1 d . . .
F43 F 0.7175(2) 1.09457(15) 0.16813(12) 0.0929(6) Uani 1 1 d . . .
C44 C 0.5877(3) 0.9561(3) 0.17595(18) 0.0744(8) Uani 1 1 d . . .
F44 F 0.4705(2) 1.0660(2) 0.14613(14) 0.1164(8) Uani 1 1 d . . .
C45 C 0.5830(3) 0.8300(4) 0.1966(2) 0.0790(9) Uani 1 1 d . . .
F45 F 0.4595(2) 0.8150(3) 0.18756(18) 0.1330(10) Uani 1 1 d . . .
C46 C 0.7054(3) 0.7180(3) 0.22745(17) 0.0607(7) Uani 1 1 d . . .
F46 F 0.6923(2) 0.59706(18) 0.24656(14) 0.0937(6) Uani 1 1 d . . .
C51 C 1.0315(2) 0.6251(2) 0.35087(12) 0.0438(5) Uani 1 1 d . . .
C52 C 1.1615(3) 0.6362(2) 0.35793(13) 0.0485(5) Uani 1 1 d . . .
F52 F 1.26300(16) 0.62296(15) 0.30113(8) 0.0607(4) Uani 1 1 d . . .
C53 C 1.1997(3) 0.6602(2) 0.42125(15) 0.0592(7) Uani 1 1 d . . .
F53 F 1.3291(2) 0.66799(18) 0.42415(10) 0.0821(5) Uani 1 1 d . . .
C54 C 1.1018(4) 0.6791(3) 0.48043(15) 0.0668(8) Uani 1 1 d . . .
F54 F 1.1343(3) 0.7044(2) 0.54211(10) 0.0975(6) Uani 1 1 d . . .
C55 C 0.9694(3) 0.6724(2) 0.47612(13) 0.0617(7) Uani 1 1 d . . .
F55 F 0.8704(2) 0.69237(17) 0.53351(9) 0.0863(6) Uani 1 1 d . . .
C56 C 0.9376(3) 0.6440(2) 0.41317(13) 0.0495(6) Uani 1 1 d . . .
F56 F 0.80706(16) 0.63387(15) 0.41361(8) 0.0635(4) Uani 1 1 d . . .
C101 C 0.5302(6) 0.5307(6) 0.0250(3) 0.0849(17) Uani 0.50 1 d PGDU A -1
C102 C 0.5749(5) 0.3927(6) 0.0329(3) 0.087(3) Uani 0.50 1 d PGDU A -1
H102 H 0.6482 0.3300 0.0682 0.104 Uiso 0.50 1 calc PR A -1
C103 C 0.5112(6) 0.3473(5) -0.0113(3) 0.101(2) Uani 0.50 1 d PGDU A -1
H103 H 0.5415 0.2540 -0.0059 0.121 Uiso 0.50 1 calc PR A -1
C104 C 0.4028(6) 0.4400(7) -0.0635(3) 0.106(3) Uani 0.50 1 d PGDU A -1
H104 H 0.3597 0.4093 -0.0934 0.127 Uiso 0.50 1 calc PR A -1
C105 C 0.3581(5) 0.5780(6) -0.0715(3) 0.097(2) Uani 0.50 1 d PGDU A -1
H105 H 0.2847 0.6407 -0.1068 0.117 Uiso 0.50 1 calc PR A -1
C106 C 0.4218(6) 0.6233(5) -0.0272(3) 0.083(3) Uani 0.50 1 d PGDU A -1
H106 H 0.3915 0.7167 -0.0326 0.100 Uiso 0.50 1 calc PR A -1
C107 C 0.5951(11) 0.5798(12) 0.0708(6) 0.194(6) Uani 0.50 1 d PDU A -1
H10A H 0.5474 0.5754 0.1208 0.291 Uiso 0.50 1 calc PR A -1
H10B H 0.5833 0.6729 0.0448 0.291 Uiso 0.50 1 calc PR A -1
H10C H 0.6980 0.5238 0.0774 0.291 Uiso 0.50 1 calc PR A -1

loop_
_atom_site_aniso_label
_atom_site_aniso_U_11
_atom_site_aniso_U_22
_atom_site_aniso_U_33
_atom_site_aniso_U_23
_atom_site_aniso_U_13
_atom_site_aniso_U_12
N1 0.0434(10) 0.0347(9) 0.0373(10) -0.0087(8) 0.0030(8) -0.0057(8)
C1 0.0395(11) 0.0366(11) 0.0368(11) -0.0118(9) 0.0004(9) -0.0101(9)
N2 0.0417(9) 0.0338(9) 0.0331(9) -0.0079(7) -0.0003(7) -0.0090(7)
C2 0.0514(14) 0.0505(14) 0.0431(13) -0.0114(10) 0.0062(10) -0.0017(11)
B1 0.0409(13) 0.0348(12) 0.0403(13) -0.0106(10) 0.0045(10) -0.0099(10)
C11 0.0494(13) 0.0358(11) 0.0380(11) -0.0057(9) -0.0019(9) -0.0043(10)
C12 0.0567(14) 0.0416(12) 0.0497(13) -0.0098(10) 0.0030(11) -0.0098(11)
C13 0.0749(19) 0.0379(13) 0.082(2) -0.0088(13) 0.0009(15) -0.0102(13)
C14 0.0689(19) 0.0437(15) 0.091(2) 0.0014(14) -0.0075(16) 0.0056(14)
C15 0.0548(16) 0.0574(17) 0.081(2) -0.0014(14) -0.0127(14) -0.0008(13)
C16 0.0549(15) 0.0506(14) 0.0511(14) -0.0057(11) -0.0076(11) -0.0084(11)
C17 0.0637(16) 0.0478(14) 0.0775(18) -0.0153(13) 0.0003(14) -0.0202(12)
C18 0.109(3) 0.253(7) 0.109(3) -0.086(4) 0.006(3) -0.092(4)
C19 0.079(2) 0.076(2) 0.153(4) 0.007(2) 0.017(2) -0.0289(19)
C20 0.0576(16) 0.0614(17) 0.085(2) -0.0129(15) -0.0222(15) -0.0150(13)
C21 0.115(3) 0.107(3) 0.109(3) -0.041(2) -0.019(2) -0.044(2)
C22 0.087(3) 0.097(3) 0.155(4) -0.026(3) 0.015(3) -0.044(2)
C31 0.0412(11) 0.0384(11) 0.0354(11) -0.0091(9) 0.0005(9) -0.0049(9)
C32 0.0563(14) 0.0573(14) 0.0454(13) -0.0159(11) -0.0017(11) -0.0165(12)
F32 0.0898(12) 0.0897(12) 0.0652(10) -0.0218(9) -0.0096(8) -0.0481(10)
C33 0.0687(18) 0.089(2) 0.0439(14) -0.0198(14) -0.0130(13) -0.0157(16)
F33 0.1158(16) 0.153(2) 0.0580(11) -0.0234(11) -0.0307(10) -0.0522(15)
C34 0.0740(18) 0.0693(18) 0.0359(13) -0.0037(12) -0.0026(12) -0.0080(15)
F34 0.1240(16) 0.1117(15) 0.0393(9) 0.0113(9) -0.0124(9) -0.0200(13)
C35 0.0657(16) 0.0494(14) 0.0462(14) -0.0030(11) 0.0110(12) -0.0122(12)
F35 0.1001(13) 0.0634(10) 0.0661(10) 0.0072(8) 0.0144(9) -0.0321(9)
C36 0.0486(13) 0.0461(13) 0.0422(12) -0.0094(10) 0.0028(10) -0.0105(10)
F36 0.0724(10) 0.0704(10) 0.0588(9) -0.0052(7) -0.0035(7) -0.0389(8)
C41 0.0430(12) 0.0411(12) 0.0416(12) -0.0160(9) 0.0027(9) -0.0090(9)
C42 0.0484(13) 0.0428(12) 0.0459(12) -0.0111(10) 0.0006(10) -0.0117(10)
F42 0.0664(9) 0.0478(8) 0.0839(11) -0.0035(7) -0.0058(8) -0.0254(7)
C43 0.0716(18) 0.0399(13) 0.0570(15) -0.0109(11) -0.0021(13) -0.0038(12)
F43 0.1075(14) 0.0386(8) 0.1010(14) -0.0012(8) -0.0064(11) -0.0065(9)
C44 0.0583(17) 0.0623(18) 0.078(2) -0.0245(15) -0.0172(14) 0.0114(14)
F44 0.0771(12) 0.0868(14) 0.1348(19) -0.0285(13) -0.0397(12) 0.0312(10)
C45 0.0454(15) 0.087(2) 0.104(2) -0.0422(19) -0.0167(15) -0.0081(15)
F45 0.0594(12) 0.1314(19) 0.214(3) -0.0649(19) -0.0429(14) -0.0169(12)
C46 0.0522(14) 0.0544(15) 0.0784(18) -0.0292(13) -0.0035(13) -0.0142(12)
F46 0.0735(11) 0.0691(11) 0.1535(19) -0.0373(11) -0.0170(11) -0.0326(9)
C51 0.0533(13) 0.0301(10) 0.0374(11) -0.0068(9) -0.0005(10) -0.0064(9)
C52 0.0632(15) 0.0383(12) 0.0417(12) -0.0112(9) 0.0003(11) -0.0167(11)
F52 0.0638(9) 0.0733(9) 0.0553(8) -0.0218(7) 0.0050(7) -0.0350(8)
C53 0.0800(18) 0.0450(13) 0.0549(15) -0.0118(11) -0.0108(13) -0.0242(13)
F53 0.1023(13) 0.0850(12) 0.0795(11) -0.0242(9) -0.0204(10) -0.0493(10)
C54 0.105(2) 0.0486(14) 0.0420(14) -0.0146(11) -0.0105(14) -0.0197(15)
F54 0.1527(19) 0.0898(13) 0.0558(10) -0.0320(9) -0.0201(11) -0.0370(13)
C55 0.089(2) 0.0407(13) 0.0345(12) -0.0106(10) 0.0074(12) -0.0056(13)
F55 0.1126(14) 0.0756(11) 0.0423(8) -0.0214(8) 0.0150(8) -0.0068(10)
C56 0.0562(14) 0.0345(11) 0.0405(12) -0.0065(9) 0.0026(10) -0.0028(10)
F56 0.0562(9) 0.0595(9) 0.0512(8) -0.0109(7) 0.0113(7) -0.0038(7)
C101 0.069(3) 0.122(4) 0.068(3) -0.030(3) 0.020(3) -0.044(3)
C102 0.067(5) 0.080(4) 0.074(5) -0.003(4) 0.025(4) -0.009(4)
C103 0.088(4) 0.099(4) 0.096(4) -0.022(4) 0.033(4) -0.026(4)
C104 0.084(4) 0.151(5) 0.102(5) -0.045(4) 0.024(4) -0.063(4)
C105 0.074(4) 0.118(5) 0.080(4) -0.018(4) 0.012(3) -0.026(4)
C106 0.069(5) 0.081(4) 0.073(4) -0.010(4) 0.018(4) -0.014(4)
C107 0.171(9) 0.241(10) 0.187(9) -0.071(8) 0.007(8) -0.089(7)

loop_
_atom_type_symbol
_atom_type_description
_atom_type_scat_dispersion_real
_atom_type_scat_dispersion_imag
_atom_type_scat_source
C C 0.0033 0.0016 'International Tables Vol C Tables 4.2.6.8 and 6.1.1.4'
H H 0.0000 0.0000 'International Tables Vol C Tables 4.2.6.8 and 6.1.1.4'
B B 0.0013 0.0007 'International Tables Vol C Tables 4.2.6.8 and 6.1.1.4'
N N 0.0061 0.0033 'International Tables Vol C Tables 4.2.6.8 and 6.1.1.4'
F F 0.0171 0.0103 'International Tables Vol C Tables 4.2.6.8 and 6.1.1.4'

loop_
_citation_id
_citation_doi
_citation_year
1 10.1039/C5CP00306G 2015

loop_
_geom_angle_atom_site_label_1
_geom_angle_atom_site_label_2
_geom_angle_atom_site_label_3
_geom_angle
C1 N1 C11 126.02(19)
C1 N1 H1B 115.8(16)
C11 N1 H1B 117.1(16)
N1 C1 N2 119.04(18)
N1 C1 C2 119.42(19)
N2 C1 C2 121.53(19)
C1 N2 C31 117.68(17)
C1 N2 B1 122.19(17)
C31 N2 B1 119.09(16)
C1 C2 H2A 109.5
C1 C2 H2B 109.5
H2A C2 H2B 109.5
C1 C2 H2C 109.5
H2A C2 H2C 109.5
H2B C2 H2C 109.5
N2 B1 C41 110.35(17)
N2 B1 C51 113.83(18)
C41 B1 C51 109.82(17)
N2 B1 H1A 105.4(11)
C41 B1 H1A 110.0(12)
C51 B1 H1A 107.2(12)
C12 C11 C16 123.2(2)
C12 C11 N1 117.9(2)
C16 C11 N1 118.8(2)
C11 C12 C13 116.8(2)
C11 C12 C17 122.7(2)
C13 C12 C17 120.5(2)
C14 C13 C12 121.1(3)
C14 C13 H13 119.4
C12 C13 H13 119.4
C15 C14 C13 120.8(3)
C15 C14 H14 119.6
C13 C14 H14 119.6
C14 C15 C16 121.1(3)
C14 C15 H15 119.4
C16 C15 H15 119.4
C15 C16 C11 116.8(3)
C15 C16 C20 120.0(3)
C11 C16 C20 123.1(2)
C19 C17 C18 111.5(3)
C19 C17 C12 112.9(3)
C18 C17 C12 111.4(3)
C19 C17 H17 106.9
C18 C17 H17 106.9
C12 C17 H17 106.9
C17 C18 H18A 109.5
C17 C18 H18B 109.5
H18A C18 H18B 109.5
C17 C18 H18C 109.5
H18A C18 H18C 109.5
H18B C18 H18C 109.5
C17 C19 H19A 109.5
C17 C19 H19B 109.5
H19A C19 H19B 109.5
C17 C19 H19C 109.5
H19A C19 H19C 109.5
H19B C19 H19C 109.5
C16 C20 C21 110.1(3)
C16 C20 C22 113.2(3)
C21 C20 C22 111.0(3)
C16 C20 H20 107.4
C21 C20 H20 107.4
C22 C20 H20 107.4
C20 C21 H21A 109.5
C20 C21 H21B 109.5
H21A C21 H21B 109.5
C20 C21 H21C 109.5
H21A C21 H21C 109.5
H21B C21 H21C 109.5
C20 C22 H22A 109.5
C20 C22 H22B 109.5
H22A C22 H22B 109.5
C20 C22 H22C 109.5
H22A C22 H22C 109.5
H22B C22 H22C 109.5
C32 C31 C36 117.4(2)
C32 C31 N2 120.0(2)
C36 C31 N2 122.5(2)
F32 C32 C31 119.0(2)
F32 C32 C33 119.1(2)
C31 C32 C33 121.9(3)
F33 C33 C34 120.8(3)
F33 C33 C32 119.8(3)
C34 C33 C32 119.3(3)
F34 C34 C35 119.8(3)
F34 C34 C33 120.0(3)
C35 C34 C33 120.2(2)
F35 C35 C34 120.1(2)
F35 C35 C36 119.6(3)
C34 C35 C36 120.3(3)
F36 C36 C31 120.8(2)
F36 C36 C35 118.4(2)
C31 C36 C35 120.8(2)
C46 C41 C42 113.9(2)
C46 C41 B1 122.7(2)
C42 C41 B1 123.2(2)
F42 C42 C43 116.4(2)
F42 C42 C41 119.4(2)
C43 C42 C41 124.2(2)
F43 C43 C44 120.1(2)
F43 C43 C42 120.8(3)
C44 C43 C42 119.1(2)
F44 C44 C45 120.8(3)
F44 C44 C43 119.7(3)
C45 C44 C43 119.5(2)
F45 C45 C44 119.9(3)
F45 C45 C46 120.3(3)
C44 C45 C46 119.7(3)
F46 C46 C41 120.2(2)
F46 C46 C45 116.3(2)
C41 C46 C45 123.5(3)
C52 C51 C56 113.6(2)
C52 C51 B1 129.41(19)
C56 C51 B1 117.0(2)
F52 C52 C51 120.5(2)
F52 C52 C53 115.1(2)
C51 C52 C53 124.4(2)
F53 C53 C54 120.1(2)
F53 C53 C52 120.8(2)
C54 C53 C52 119.1(3)
F54 C54 C55 120.0(3)
F54 C54 C53 120.7(3)
C55 C54 C53 119.3(2)
F55 C55 C54 120.3(2)
F55 C55 C56 120.0(3)
C54 C55 C56 119.7(2)
F56 C56 C55 116.8(2)
F56 C56 C51 119.3(2)
C55 C56 C51 123.9(3)
C102 C101 C106 120.0
C102 C101 C107 120.7(4)
C106 C101 C107 119.3(4)
C101 C102 C103 120.0
C101 C102 H102 120.0
C103 C102 H102 120.0
C102 C103 C104 120.0
C102 C103 H103 120.0
C104 C103 H103 120.0
C105 C104 C103 120.0
C105 C104 H104 120.0
C103 C104 H104 120.0
C106 C105 C104 120.0
C106 C105 H105 120.0
C104 C105 H105 120.0
C105 C106 C101 120.0
C105 C106 H106 120.0
C101 C106 H106 120.0

loop_
_geom_bond_atom_site_label_1
_geom_bond_atom_site_label_2
_geom_bond_distance
N1 C1 1.320(3)
N1 C11 1.449(3)
N1 H1B 0.81(2)
C1 N2 1.328(3)
C1 C2 1.486(3)
N2 C31 1.433(3)
N2 B1 1.600(3)
C2 H2A 0.9700
C2 H2B 0.9700
C2 H2C 0.9700
B1 C41 1.625(3)
B1 C51 1.639(3)
B1 H1A 1.12(2)
C11 C12 1.390(3)
C11 C16 1.397(3)
C12 C13 1.396(3)
C12 C17 1.522(4)
C13 C14 1.371(4)
C13 H13 0.9400
C14 C15 1.363(5)
C14 H14 0.9400
C15 C16 1.396(4)
C15 H15 0.9400
C16 C20 1.510(4)
C17 C19 1.504(4)
C17 C18 1.507(5)
C17 H17 0.9900
C18 H18A 0.9700
C18 H18B 0.9700
C18 H18C 0.9700
C19 H19A 0.9700
C19 H19B 0.9700
C19 H19C 0.9700
C20 C21 1.524(5)
C20 C22 1.525(5)
C20 H20 0.9900
C21 H21A 0.9700
C21 H21B 0.9700
C21 H21C 0.9700
C22 H22A 0.9700
C22 H22B 0.9700
C22 H22C 0.9700
C31 C32 1.376(3)
C31 C36 1.383(3)
C32 F32 1.341(3)
C32 C33 1.380(4)
C33 F33 1.341(3)
C33 C34 1.369(4)
C34 F34 1.337(3)
C34 C35 1.354(4)
C35 F35 1.341(3)
C35 C36 1.386(3)
C36 F36 1.324(3)
C41 C46 1.378(3)
C41 C42 1.381(3)
C42 F42 1.344(3)
C42 C43 1.380(3)
C43 F43 1.342(3)
C43 C44 1.363(4)
C44 F44 1.341(3)
C44 C45 1.361(5)
C45 F45 1.344(3)
C45 C46 1.386(4)
C46 F46 1.343(3)
C51 C52 1.378(3)
C51 C56 1.389(3)
C52 F52 1.352(3)
C52 C53 1.385(3)
C53 F53 1.337(3)
C53 C54 1.367(4)
C54 F54 1.341(3)
C54 C55 1.367(4)
C55 F55 1.351(3)
C55 C56 1.378(4)
C56 F56 1.351(3)
C101 C102 1.3900
C101 C106 1.3900
C101 C107 1.450(9)
C102 C103 1.3900
C102 H102 0.9400
C103 C104 1.3900
C103 H103 0.9400
C104 C105 1.3900
C104 H104 0.9400
C105 C106 1.3900
C105 H105 0.9400
C106 H106 0.9400
C107 H10A 0.9700
C107 H10B 0.9700
C107 H10C 0.9700

loop_
_geom_torsion_atom_site_label_1
_geom_torsion_atom_site_label_2
_geom_torsion_atom_site_label_3
_geom_torsion_atom_site_label_4
_geom_torsion
C11 N1 C1 N2 175.7(2)
C11 N1 C1 C2 -5.3(3)
N1 C1 N2 C31 -174.92(19)
C2 C1 N2 C31 6.2(3)
N1 C1 N2 B1 -6.7(3)
C2 C1 N2 B1 174.4(2)
C1 N2 B1 C41 -164.40(19)
C31 N2 B1 C41 3.7(3)
C1 N2 B1 C51 71.6(2)
C31 N2 B1 C51 -120.3(2)
C1 N1 C11 C12 -99.8(3)
C1 N1 C11 C16 82.7(3)
C16 C11 C12 C13 -2.6(4)
N1 C11 C12 C13 -180.0(2)
C16 C11 C12 C17 177.3(2)
N1 C11 C12 C17 0.0(3)
C11 C12 C13 C14 1.1(4)
C17 C12 C13 C14 -178.8(3)
C12 C13 C14 C15 0.7(5)
C13 C14 C15 C16 -1.1(5)
C14 C15 C16 C11 -0.3(4)
C14 C15 C16 C20 176.9(3)
C12 C11 C16 C15 2.2(4)
N1 C11 C16 C15 179.5(2)
C12 C11 C16 C20 -174.9(2)
N1 C11 C16 C20 2.4(4)
C11 C12 C17 C19 -138.8(3)
C13 C12 C17 C19 41.2(4)
C11 C12 C17 C18 94.8(4)
C13 C12 C17 C18 -85.3(4)
C15 C16 C20 C21 -80.3(4)
C11 C16 C20 C21 96.8(3)
C15 C16 C20 C22 44.6(4)
C11 C16 C20 C22 -138.4(3)
C1 N2 C31 C32 88.5(3)
B1 N2 C31 C32 -80.1(3)
C1 N2 C31 C36 -94.2(2)
B1 N2 C31 C36 97.2(2)
C36 C31 C32 F32 179.1(2)
N2 C31 C32 F32 -3.5(3)
C36 C31 C32 C33 -1.0(4)
N2 C31 C32 C33 176.3(2)
F32 C32 C33 F33 -0.3(4)
C31 C32 C33 F33 179.9(2)
F32 C32 C33 C34 179.8(2)
C31 C32 C33 C34 0.0(4)
F33 C33 C34 F34 0.1(4)
C32 C33 C34 F34 180.0(3)
F33 C33 C34 C35 -179.4(3)
C32 C33 C34 C35 0.5(4)
F34 C34 C35 F35 -0.7(4)
C33 C34 C35 F35 178.8(2)
F34 C34 C35 C36 -179.4(2)
C33 C34 C35 C36 0.0(4)
C32 C31 C36 F36 -177.6(2)
N2 C31 C36 F36 5.1(3)
C32 C31 C36 C35 1.6(3)
N2 C31 C36 C35 -175.7(2)
F35 C35 C36 F36 -0.7(3)
C34 C35 C36 F36 178.1(2)
F35 C35 C36 C31 -179.9(2)
C34 C35 C36 C31 -1.1(4)
N2 B1 C41 C46 105.3(2)
C51 B1 C41 C46 -128.4(2)
N2 B1 C41 C42 -79.1(3)
C51 B1 C41 C42 47.2(3)
C46 C41 C42 F42 -179.6(2)
B1 C41 C42 F42 4.4(3)
C46 C41 C42 C43 -0.4(4)
B1 C41 C42 C43 -176.3(2)
F42 C42 C43 F43 -1.5(4)
C41 C42 C43 F43 179.3(2)
F42 C42 C43 C44 179.2(2)
C41 C42 C43 C44 0.0(4)
F43 C43 C44 F44 0.4(4)
C42 C43 C44 F44 179.7(3)
F43 C43 C44 C45 -178.7(3)
C42 C43 C44 C45 0.6(4)
F44 C44 C45 F45 -0.5(5)
C43 C44 C45 F45 178.6(3)
F44 C44 C45 C46 -179.8(3)
C43 C44 C45 C46 -0.8(5)
C42 C41 C46 F46 -179.2(2)
B1 C41 C46 F46 -3.3(4)
C42 C41 C46 C45 0.2(4)
B1 C41 C46 C45 176.2(3)
F45 C45 C46 F46 0.5(5)
C44 C45 C46 F46 179.8(3)
F45 C45 C46 C41 -179.0(3)
C44 C45 C46 C41 0.4(5)
N2 B1 C51 C52 10.0(3)
C41 B1 C51 C52 -114.3(2)
N2 B1 C51 C56 -170.56(18)
C41 B1 C51 C56 65.2(2)
C56 C51 C52 F52 -178.71(19)
B1 C51 C52 F52 0.7(3)
C56 C51 C52 C53 1.7(3)
B1 C51 C52 C53 -178.9(2)
F52 C52 C53 F53 -0.5(3)
C51 C52 C53 F53 179.1(2)
F52 C52 C53 C54 178.0(2)
C51 C52 C53 C54 -2.3(4)
F53 C53 C54 F54 -0.5(4)
C52 C53 C54 F54 -179.1(2)
F53 C53 C54 C55 179.2(2)
C52 C53 C54 C55 0.7(4)
F54 C54 C55 F55 0.6(4)
C53 C54 C55 F55 -179.2(2)
F54 C54 C55 C56 -178.9(2)
C53 C54 C55 C56 1.4(4)
F55 C55 C56 F56 -1.8(3)
C54 C55 C56 F56 177.7(2)
F55 C55 C56 C51 178.5(2)
C54 C55 C56 C51 -2.0(4)
C52 C51 C56 F56 -179.17(18)
B1 C51 C56 F56 1.3(3)
C52 C51 C56 C55 0.5(3)
B1 C51 C56 C55 -179.0(2)
C106 C101 C102 C103 0.0
C107 C101 C102 C103 179.8(3)
C101 C102 C103 C104 0.0
C102 C103 C104 C105 0.0
C103 C104 C105 C106 0.0
C104 C105 C106 C101 0.0
C102 C101 C106 C105 0.0
C107 C101 C106 C105 -179.8(3)
